data_4111812
loop_
_publ_author_name
'Daisuke Tanaka'
'Stuart P. Romeril'
'Andrew G. Myers'

_publ_contact_author_address
;Harvard University
Department of Chemistry and Chemical Biology
12 Oxford St
Cambridge MA 02138
;
_publ_contact_author_email Myers@chemistry.harvard.edu
_publ_contact_author_fax 617-496-4976
_publ_contact_author_name 'Andrew G. Myers'
_publ_contact_author_phone 617-495-5718
_publ_section_title
;
 On the Mechanism of the Palladium(II)-Catalyzed Decarboxylative
 Olefination of Arene Carboxylic Acids. Crystallographic Characterization
 of Non-Phosphine Palladium(II) Intermediates and Observation of Their
 Stepwise Transformation in Heck-like Processes
;
_journal_name_full 'Journal of the American Chemical Society'
_journal_page_first 10323
_journal_page_last 10333
_journal_paper_doi 10.1021/ja052099l
_journal_volume 127
_journal_year 2005
_chemical_formula_moiety 'C20 H21 D6 F3 O6 Pd S'
_chemical_formula_sum 'C20 H21 D6 F3 O6 Pd S'
_chemical_formula_weight 564.91
_chemical_name_systematic
; 
 ? 
;
_space_group_IT_number 19
_symmetry_cell_setting orthorhombic
_symmetry_space_group_name_Hall 'P 2ac 2ab'
_symmetry_space_group_name_H-M 'P 21 21 21'
_atom_sites_solution_hydrogens geom
_atom_sites_solution_primary direct
_atom_sites_solution_secondary difmap
_audit_creation_method SHELXL-97
_cell_angle_alpha 90.00
_cell_angle_beta 90.00
_cell_angle_gamma 90.00
_cell_formula_units_Z 4
_cell_length_a 9.3554(12)
_cell_length_b 14.1121(19)
_cell_length_c 16.823(2)
_cell_measurement_temperature 193(2)
_cell_volume 2221.0(5)
_computing_cell_refinement 'SMART (BRUKER, V5.625, 2001)'
_computing_data_collection 'ASTRO (BRUKER, V5.007, 1997)'
_computing_data_reduction 'SAINT (BRUKER, V6.22, 2001)'
_computing_molecular_graphics 'SHELXTL (BRUKER, 2000, V6.1)'
_computing_publication_material 'XCIF (Sheldrick and BRUKER, 1997, V5.1)'
_computing_structure_refinement 'SHELXL-97 (Sheldrick, 1997)'
_computing_structure_solution 'SHELXS-97 (Sheldrick, 1990)'
_diffrn_ambient_temperature 193(2)
_diffrn_detector_area_resol_mean 836.6
_diffrn_measured_fraction_theta_full 1.000
_diffrn_measured_fraction_theta_max 1.000
_diffrn_measurement_device_type 'Bruker CCD'
_diffrn_measurement_method '\w, 0.3 deg'
_diffrn_radiation_monochromator graphite
_diffrn_radiation_source 'normal-focus sealed tube'
_diffrn_radiation_type MoK\a
_diffrn_radiation_wavelength 0.71073
_diffrn_reflns_av_R_equivalents 0.0313
_diffrn_reflns_av_sigmaI/netI 0.0390
_diffrn_reflns_limit_h_max 12
_diffrn_reflns_limit_h_min -11
_diffrn_reflns_limit_k_max 18
_diffrn_reflns_limit_k_min -17
_diffrn_reflns_limit_l_max 20
_diffrn_reflns_limit_l_min -22
_diffrn_reflns_number 15825
_diffrn_reflns_theta_full 27.87
_diffrn_reflns_theta_max 27.87
_diffrn_reflns_theta_min 1.88
_diffrn_standards_decay_% 0
_diffrn_standards_interval_count 0
_diffrn_standards_number 0
_exptl_absorpt_coefficient_mu 0.988
_exptl_absorpt_correction_T_max 0.9251
_exptl_absorpt_correction_T_min 0.7973
_exptl_absorpt_correction_type empirical
_exptl_absorpt_process_details Sadabs
_exptl_crystal_colour yellow
_exptl_crystal_density_diffrn 1.689
_exptl_crystal_density_meas 0
_exptl_crystal_description block
_exptl_crystal_F_000 1136
_exptl_crystal_size_max 0.24
_exptl_crystal_size_mid 0.12
_exptl_crystal_size_min 0.08
_refine_diff_density_max 0.710
_refine_diff_density_min -0.563
_refine_diff_density_rms 0.082
_refine_ls_abs_structure_details 'Flack H D (1983), Acta Cryst. A39, 876-881'
_refine_ls_abs_structure_Flack -0.01(2)
_refine_ls_extinction_method none
_refine_ls_goodness_of_fit_ref 1.188
_refine_ls_hydrogen_treatment constr
_refine_ls_matrix_type full
_refine_ls_number_parameters 280
_refine_ls_number_reflns 5281
_refine_ls_number_restraints 0
_refine_ls_restrained_S_all 1.188
_refine_ls_R_factor_all 0.0351
_refine_ls_R_factor_gt 0.0330
_refine_ls_shift/su_max 0.005
_refine_ls_shift/su_mean 0.001
_refine_ls_structure_factor_coef Fsqd
_refine_ls_weighting_details 'calc w=1/[\s^2^(Fo^2^)+(0.0281P)^2^+0.1548P] where P=(Fo^2^+2Fc^2^)/3'
_refine_ls_weighting_scheme calc
_refine_ls_wR_factor_gt 0.0689
_refine_ls_wR_factor_ref 0.0697
_reflns_number_gt 5108
_reflns_number_total 5281
_reflns_threshold_expression >2sigma(I)
_cod_data_source_file ja052099lsi20050408_020553.cif
_cod_data_source_block Compound_11
_cod_original_cell_volume 2221.1(5)
_cod_original_sg_symbol_H-M P2(1)2(1)2(1)
_cod_database_code 4111812

loop_
_symmetry_equiv_pos_as_xyz
'x, y, z'
'-x+1/2, -y, z+1/2'
'-x, y+1/2, -z+1/2'
'x+1/2, -y+1/2, -z'

loop_
_atom_site_label
_atom_site_type_symbol
_atom_site_fract_x
_atom_site_fract_y
_atom_site_fract_z
_atom_site_U_iso_or_equiv
_atom_site_adp_type
_atom_site_occupancy
_atom_site_symmetry_multiplicity
_atom_site_calc_flag
_atom_site_refinement_flags
Pd1 Pd 0.88424(2) 0.560296(15) 0.028952(14) 0.01824(6) Uani 1 1 d .
S1 S 1.05718(8) 0.65992(6) -0.01280(5) 0.02248(18) Uani 1 1 d .
O1 O 0.8104(3) 0.65127(16) 0.12615(14) 0.0258(5) Uani 1 1 d .
O2 O 0.9965(4) 0.6036(3) 0.1992(2) 0.0676(11) Uani 1 1 d .
O3 O 1.2075(3) 0.63232(19) -0.00030(18) 0.0389(7) Uani 1 1 d .
O4 O 0.5912(2) 0.47888(18) -0.05865(14) 0.0277(6) Uani 1 1 d .
O5 O 0.4470(3) 0.5096(2) 0.21620(15) 0.0347(6) Uani 1 1 d .
O6 O 0.6841(3) 0.4366(2) 0.26288(14) 0.0353(6) Uani 1 1 d .
F1 F 0.9144(4) 0.7115(3) 0.31828(17) 0.0848(11) Uani 1 1 d .
F2 F 0.7038(3) 0.7054(3) 0.27135(19) 0.0752(10) Uani 1 1 d .
F3 F 0.8495(4) 0.80688(19) 0.22829(18) 0.0733(9) Uani 1 1 d .
C1 C 0.8894(4) 0.6492(2) 0.1863(2) 0.0291(7) Uani 1 1 d .
C2 C 0.8400(5) 0.7176(3) 0.2523(2) 0.0416(10) Uani 1 1 d .
C3 C 1.0346(5) 0.6907(4) -0.1139(2) 0.0531(13) Uani 1 1 d .
D3A D 1.1060 0.7384 -0.1286 0.080 Uiso 1 1 d R
D3B D 0.9385 0.7166 -0.1222 0.080 Uiso 1 1 d R
D3C D 1.0472 0.6342 -0.1470 0.080 Uiso 1 1 d R
C4 C 1.0357(4) 0.7730(2) 0.0307(3) 0.0367(9) Uani 1 1 d .
D4A D 1.0534 0.7689 0.0880 0.055 Uiso 1 1 d R
D4B D 0.9381 0.7957 0.0214 0.055 Uiso 1 1 d R
D4C D 1.1040 0.8172 0.0067 0.055 Uiso 1 1 d R
C5 C 0.9294(3) 0.4629(2) -0.05602(19) 0.0203(7) Uani 1 1 d .
H5 H 0.8983(3) 0.4822(2) -0.11055(19) 0.024 Uiso 1 1 d R
C6 C 0.8367(3) 0.3843(2) -0.0195(2) 0.0196(6) Uani 1 1 d .
H6 H 0.7743(3) 0.3553(2) -0.0611(2) 0.024 Uiso 1 1 d R
C7 C 0.9493(4) 0.3117(2) 0.0090(2) 0.0238(7) Uani 1 1 d .
H7 H 0.9177(4) 0.2689(2) 0.0530(2) 0.029 Uiso 1 1 d R
C8 C 1.0026(4) 0.2608(2) -0.0672(2) 0.0294(8) Uani 1 1 d .
H8A H 1.0653(4) 0.2066(2) -0.0539(2) 0.035 Uiso 1 1 d R
H8B H 0.9215(4) 0.2380(2) -0.0998(2) 0.035 Uiso 1 1 d R
C9 C 1.0860(4) 0.3392(2) -0.1109(2) 0.0296(8) Uani 1 1 d .
H9A H 1.0406(4) 0.3548(2) -0.1624(2) 0.036 Uiso 1 1 d R
H9B H 1.1860(4) 0.3195(2) -0.1205(2) 0.036 Uiso 1 1 d R
C10 C 1.0809(3) 0.4238(2) -0.0527(2) 0.0249(7) Uani 1 1 d .
H10 H 1.1579(3) 0.4722(2) -0.0599(2) 0.030 Uiso 1 1 d R
C11 C 1.0815(3) 0.3732(2) 0.0273(2) 0.0280(7) Uani 1 1 d .
H11A H 1.1692(3) 0.3353(2) 0.0358(2) 0.034 Uiso 1 1 d R
H11B H 1.0657(3) 0.4164(2) 0.0728(2) 0.034 Uiso 1 1 d R
C12 C 0.7449(3) 0.4325(2) 0.04488(18) 0.0196(6) Uani 1 1 d .
C13 C 0.6151(4) 0.4743(2) 0.02134(19) 0.0212(6) Uani 1 1 d .
C14 C 0.5121(3) 0.5016(2) 0.0775(2) 0.0247(7) Uani 1 1 d .
H14 H 0.4250(3) 0.5300(2) 0.0609(2) 0.030 Uiso 1 1 d R
C15 C 0.5397(4) 0.4878(3) 0.1571(2) 0.0263(7) Uani 1 1 d .
C16 C 0.6688(3) 0.4464(3) 0.18254(19) 0.0249(7) Uani 1 1 d .
C17 C 0.7689(3) 0.4194(2) 0.1273(2) 0.0224(7) Uani 1 1 d .
H17 H 0.8562(3) 0.3919(2) 0.1448(2) 0.027 Uiso 1 1 d R
C18 C 0.4469(4) 0.4772(3) -0.0861(2) 0.0303(8) Uani 1 1 d .
H18A H 0.3943(4) 0.4264(3) -0.0593(2) 0.046 Uiso 1 1 d R
H18B H 0.4456(4) 0.4664(3) -0.1436(2) 0.046 Uiso 1 1 d R
H18C H 0.4018(4) 0.5383(3) -0.0741(2) 0.046 Uiso 1 1 d R
C19 C 0.3077(4) 0.5437(4) 0.1946(3) 0.0472(12) Uani 1 1 d .
H19A H 0.3178(4) 0.6013(4) 0.1627(3) 0.071 Uiso 1 1 d R
H19B H 0.2537(4) 0.5580(4) 0.2431(3) 0.071 Uiso 1 1 d R
H19C H 0.2568(4) 0.4954(4) 0.1638(3) 0.071 Uiso 1 1 d R
C20 C 0.8091(5) 0.3897(3) 0.2894(2) 0.0419(10) Uani 1 1 d .
H20A H 0.8101(5) 0.3250(3) 0.2683(2) 0.063 Uiso 1 1 d R
H20B H 0.8099(5) 0.3877(3) 0.3476(2) 0.063 Uiso 1 1 d R
H20C H 0.8936(5) 0.4239(3) 0.2704(2) 0.063 Uiso 1 1 d R

loop_
_atom_site_aniso_label
_atom_site_aniso_U_11
_atom_site_aniso_U_22
_atom_site_aniso_U_33
_atom_site_aniso_U_23
_atom_site_aniso_U_13
_atom_site_aniso_U_12
Pd1 0.01432(10) 0.01571(10) 0.02469(11) -0.00031(10) 0.00116(10) -0.00004(9)
S1 0.0181(4) 0.0192(4) 0.0301(5) 0.0002(3) 0.0009(3) -0.0035(3)
O1 0.0248(13) 0.0251(12) 0.0274(13) -0.0034(10) 0.0015(10) 0.0020(10)
O2 0.0412(19) 0.108(3) 0.054(2) -0.015(2) -0.0138(15) 0.037(2)
O3 0.0187(12) 0.0292(13) 0.069(2) 0.0025(13) 0.0044(12) -0.0001(11)
O4 0.0151(12) 0.0429(14) 0.0252(12) 0.0033(10) -0.0014(9) 0.0023(10)
O5 0.0247(12) 0.0517(17) 0.0277(14) -0.0054(12) 0.0038(10) 0.0092(12)
O6 0.0317(13) 0.0510(16) 0.0232(12) 0.0022(13) 0.0011(10) 0.0093(14)
F1 0.102(3) 0.111(3) 0.0412(16) -0.0268(17) -0.0273(17) 0.027(2)
F2 0.0567(18) 0.110(3) 0.0590(19) -0.0278(18) 0.0264(15) -0.0009(18)
F3 0.110(3) 0.0395(15) 0.070(2) -0.0184(14) -0.0015(19) 0.0004(17)
C1 0.0231(16) 0.0331(18) 0.0311(18) -0.0022(14) 0.0041(16) -0.0017(17)
C2 0.043(2) 0.050(3) 0.032(2) -0.0080(18) -0.0038(18) 0.000(2)
C3 0.059(3) 0.064(3) 0.036(2) 0.017(2) -0.004(2) -0.034(3)
C4 0.0303(18) 0.0194(16) 0.060(3) -0.0062(19) 0.003(2) -0.0042(14)
C5 0.0177(15) 0.0186(15) 0.0247(16) -0.0012(12) -0.0003(12) 0.0023(11)
C6 0.0178(13) 0.0181(14) 0.0230(17) 0.0002(13) -0.0015(13) 0.0017(11)
C7 0.0247(16) 0.0204(15) 0.0264(18) 0.0026(13) 0.0022(13) 0.0066(14)
C8 0.0300(19) 0.0196(17) 0.039(2) -0.0054(15) 0.0010(16) 0.0091(15)
C9 0.0217(19) 0.0281(18) 0.039(2) -0.0046(15) 0.0059(14) 0.0046(14)
C10 0.0169(16) 0.0200(16) 0.0378(19) -0.0042(13) 0.0047(12) 0.0009(12)
C11 0.0199(16) 0.0294(17) 0.0347(18) -0.0029(17) -0.0095(16) 0.0063(12)
C12 0.0163(14) 0.0176(14) 0.0247(17) 0.0022(14) 0.0013(11) -0.0026(12)
C13 0.0211(14) 0.0184(12) 0.0241(15) 0.0016(12) -0.0011(16) -0.0050(13)
C14 0.0174(16) 0.0257(17) 0.0311(19) 0.0024(15) 0.0000(13) 0.0016(14)
C15 0.0218(17) 0.0266(18) 0.0304(19) -0.0025(14) 0.0007(14) -0.0002(14)
C16 0.0239(15) 0.0258(17) 0.0251(16) 0.0007(15) -0.0014(12) -0.0054(15)
C17 0.0171(15) 0.0166(16) 0.0336(19) 0.0020(13) -0.0053(13) -0.0008(12)
C18 0.0197(16) 0.037(2) 0.034(2) -0.0009(16) -0.0045(15) 0.0007(15)
C19 0.0225(19) 0.076(4) 0.043(2) -0.008(2) 0.0051(16) 0.012(2)
C20 0.040(2) 0.058(3) 0.028(2) 0.0036(19) -0.0069(17) 0.016(2)

loop_
_atom_type_symbol
_atom_type_description
_atom_type_scat_dispersion_real
_atom_type_scat_dispersion_imag
_atom_type_scat_source
C C 0.0033 0.0016 'International Tables Vol C Tables 4.2.6.8 and 6.1.1.4'
H H 0.0000 0.0000 'International Tables Vol C Tables 4.2.6.8 and 6.1.1.4'
D D 0.0000 0.0000 'International Tables Vol C Tables 4.2.6.8 and 6.1.1.4'
O O 0.0106 0.0060 'International Tables Vol C Tables 4.2.6.8 and 6.1.1.4'
F F 0.0171 0.0103 'International Tables Vol C Tables 4.2.6.8 and 6.1.1.4'
S S 0.1246 0.1234 'International Tables Vol C Tables 4.2.6.8 and 6.1.1.4'
Pd Pd -0.9988 1.0072 'International Tables Vol C Tables 4.2.6.8 and 6.1.1.4'

loop_
_geom_angle_atom_site_label_1
_geom_angle_atom_site_label_2
_geom_angle_atom_site_label_3
_geom_angle
C5 Pd1 O1 171.56(11)
C5 Pd1 C12 70.11(12)
O1 Pd1 C12 101.47(10)
C5 Pd1 S1 93.08(9)
O1 Pd1 S1 95.35(7)
C12 Pd1 S1 162.93(8)
C5 Pd1 C6 35.23(11)
O1 Pd1 C6 136.51(9)
C12 Pd1 C6 35.46(10)
S1 Pd1 C6 127.48(7)
O3 S1 C3 108.4(2)
O3 S1 C4 106.72(17)
C3 S1 C4 99.4(2)
O3 S1 Pd1 118.37(11)
C3 S1 Pd1 111.53(15)
C4 S1 Pd1 110.64(14)
C1 O1 Pd1 113.8(2)
C13 O4 C18 118.2(3)
C15 O5 C19 118.2(3)
C16 O6 C20 116.4(3)
O2 C1 O1 130.1(3)
O2 C1 C2 116.9(3)
O1 C1 C2 113.0(3)
F1 C2 F2 107.3(4)
F1 C2 F3 106.5(4)
F2 C2 F3 105.2(4)
F1 C2 C1 114.1(4)
F2 C2 C1 112.4(3)
F3 C2 C1 110.8(4)
S1 C3 D3A 109.3
S1 C3 D3B 109.7
D3A C3 D3B 109.5
S1 C3 D3C 109.4
D3A C3 D3C 109.5
D3B C3 D3C 109.5
S1 C4 D4A 109.6
S1 C4 D4B 109.5
D4A C4 D4B 109.5
S1 C4 D4C 109.3
D4A C4 D4C 109.5
D4B C4 D4C 109.5
H5 C5 C10 113.72(18)
H5 C5 C6 113.59(17)
C10 C5 C6 104.5(2)
H5 C5 Pd1 113.67(9)
C10 C5 Pd1 114.4(2)
C6 C5 Pd1 95.1(2)
H6 C6 C5 110.15(18)
H6 C6 C12 110.36(16)
C5 C6 C12 106.1(2)
H6 C6 C7 110.10(17)
C5 C6 C7 102.6(2)
C12 C6 C7 117.1(3)
H6 C6 Pd1 134.18(7)
C5 C6 Pd1 49.62(15)
C12 C6 Pd1 57.59(15)
C7 C6 Pd1 114.3(2)
H7 C7 C11 115.39(19)
H7 C7 C6 115.34(17)
C11 C7 C6 103.6(3)
H7 C7 C8 115.32(18)
C11 C7 C8 99.7(3)
C6 C7 C8 105.7(3)
H8A C8 H8B 109.1
H8A C8 C9 111.27(18)
H8B C8 C9 111.0(2)
H8A C8 C7 111.19(18)
H8B C8 C7 111.27(19)
C9 C8 C7 103.0(3)
H9B C9 H9A 108.9
H9B C9 C8 110.82(18)
H9A C9 C8 111.1(2)
H9B C9 C10 110.49(17)
H9A C9 C10 111.68(19)
C8 C9 C10 103.7(3)
H10 C10 C5 114.80(17)
H10 C10 C11 115.09(17)
C5 C10 C11 101.8(3)
H10 C10 C9 115.45(17)
C5 C10 C9 106.6(3)
C11 C10 C9 101.4(3)
H11A C11 H11B 110.2
H11A C11 C10 112.55(16)
H11B C11 C10 113.20(18)
H11A C11 C7 112.98(17)
H11B C11 C7 112.42(18)
C10 C11 C7 94.8(3)
C13 C12 C17 117.9(3)
C13 C12 C6 118.0(3)
C17 C12 C6 122.8(3)
C13 C12 Pd1 97.5(2)
C17 C12 Pd1 97.5(2)
C6 C12 Pd1 86.95(17)
O4 C13 C14 122.6(3)
O4 C13 C12 116.0(3)
C14 C13 C12 121.2(3)
H14 C14 C15 120.4(2)
H14 C14 C13 120.4(2)
C15 C14 C13 119.1(3)
O5 C15 C14 124.1(3)
O5 C15 C16 114.9(3)
C14 C15 C16 121.0(3)
O6 C16 C17 124.7(3)
O6 C16 C15 115.6(3)
C17 C16 C15 119.7(3)
H17 C17 C16 119.4(2)
H17 C17 C12 119.46(18)
C16 C17 C12 121.2(3)
H18B C18 H18C 109.5
H18B C18 H18A 109.5
H18C C18 H18A 109.5
H18B C18 O4 109.51(18)
H18C C18 O4 109.08(19)
H18A C18 O4 109.81(19)
H19B C19 H19A 109.5
H19B C19 H19C 109.5
H19A C19 H19C 109.5
H19B C19 O5 109.1(2)
H19A C19 O5 109.3(2)
H19C C19 O5 110.0(2)
H20A C20 H20C 109.5
H20A C20 H20B 109.5
H20C C20 H20B 109.5
H20A C20 O6 109.3(2)
H20C C20 O6 109.5(2)
H20B C20 O6 109.6(2)

loop_
_geom_bond_atom_site_label_1
_geom_bond_atom_site_label_2
_geom_bond_distance
Pd1 C5 2.028(3)
Pd1 O1 2.191(2)
Pd1 C12 2.241(3)
Pd1 S1 2.2556(8)
Pd1 C6 2.651(3)
S1 O3 1.475(3)
S1 C3 1.768(4)
S1 C4 1.767(4)
O1 C1 1.254(4)
O2 C1 1.211(5)
O4 C13 1.366(4)
O4 C18 1.427(4)
O5 C15 1.354(4)
O5 C19 1.435(4)
O6 C16 1.366(4)
O6 C20 1.415(5)
F1 C2 1.313(5)
F2 C2 1.325(5)
F3 C2 1.326(5)
C1 C2 1.542(5)
C3 D3A 0.9800
C3 D3B 0.9800
C3 D3C 0.9800
C4 D4A 0.9800
C4 D4B 0.9800
C4 D4C 0.9800
C5 H5 1.0000
C5 C10 1.522(4)
C5 C6 1.536(4)
C6 H6 1.0000
C6 C12 1.540(4)
C6 C7 1.545(4)
C7 H7 1.0000
C7 C11 1.542(5)
C7 C8 1.552(5)
C8 H8A 0.9900
C8 H8B 0.9900
C8 C9 1.540(5)
C9 H9B 0.9900
C9 H9A 0.9900
C9 C10 1.544(5)
C10 H10 1.0000
C10 C11 1.524(5)
C11 H11A 0.9900
C11 H11B 0.9900
C12 C13 1.407(4)
C12 C17 1.418(4)
C13 C14 1.403(5)
C14 H14 0.9500
C14 C15 1.378(5)
C15 C16 1.408(5)
C16 C17 1.373(5)
C17 H17 0.9500
C18 H18B 0.9800
C18 H18C 0.9800
C18 H18A 0.9800
C19 H19B 0.9800
C19 H19A 0.9800
C19 H19C 0.9800
C20 H20A 0.9800
C20 H20C 0.9800
C20 H20B 0.9800

loop_
_geom_torsion_atom_site_label_1
_geom_torsion_atom_site_label_2
_geom_torsion_atom_site_label_3
_geom_torsion_atom_site_label_4
_geom_torsion
C5 Pd1 S1 O3 -69.85(17)
O1 Pd1 S1 O3 110.36(16)
C12 Pd1 S1 O3 -60.0(3)
C6 Pd1 S1 O3 -61.54(17)
C5 Pd1 S1 C3 57.0(2)
O1 Pd1 S1 C3 -122.8(2)
C12 Pd1 S1 C3 66.8(3)
C6 Pd1 S1 C3 65.3(2)
C5 Pd1 S1 C4 166.59(19)
O1 Pd1 S1 C4 -13.20(18)
C12 Pd1 S1 C4 176.4(3)
C6 Pd1 S1 C4 174.90(18)
C5 Pd1 O1 C1 103.8(8)
C12 Pd1 O1 C1 99.5(2)
S1 Pd1 O1 C1 -77.7(2)
C6 Pd1 O1 C1 93.0(3)
Pd1 O1 C1 O2 -2.0(5)
Pd1 O1 C1 C2 177.0(2)
O2 C1 C2 F1 -5.8(6)
O1 C1 C2 F1 175.0(4)
O2 C1 C2 F2 -128.3(4)
O1 C1 C2 F2 52.6(5)
O2 C1 C2 F3 114.4(4)
O1 C1 C2 F3 -64.8(5)
O1 Pd1 C5 H5 105.7(8)
C12 Pd1 C5 H5 110.15(10)
S1 Pd1 C5 H5 -72.89(5)
C6 Pd1 C5 H5 118.57(19)
O1 Pd1 C5 C10 -121.3(7)
C12 Pd1 C5 C10 -116.9(2)
S1 Pd1 C5 C10 60.1(2)
C6 Pd1 C5 C10 -108.5(3)
O1 Pd1 C5 C6 -12.9(9)
C12 Pd1 C5 C6 -8.41(17)
S1 Pd1 C5 C6 168.54(17)
H5 C5 C6 H6 12.85(13)
C10 C5 C6 H6 -111.6(2)
Pd1 C5 C6 H6 131.49(9)
H5 C5 C6 C12 -106.6(2)
C10 C5 C6 C12 128.9(3)
Pd1 C5 C6 C12 12.0(2)
H5 C5 C6 C7 130.05(18)
C10 C5 C6 C7 5.6(3)
Pd1 C5 C6 C7 -111.3(2)
H5 C5 C6 Pd1 -118.63(14)
C10 C5 C6 Pd1 116.9(3)
C5 Pd1 C6 H6 -78.70(19)
O1 Pd1 C6 H6 98.58(13)
C12 Pd1 C6 H6 87.58(17)
S1 Pd1 C6 H6 -93.18(8)
O1 Pd1 C6 C5 177.28(19)
C12 Pd1 C6 C5 166.3(3)
S1 Pd1 C6 C5 -14.5(2)
C5 Pd1 C6 C12 -166.3(3)
O1 Pd1 C6 C12 11.0(2)
S1 Pd1 C6 C12 179.24(14)
C5 Pd1 C6 C7 86.0(3)
O1 Pd1 C6 C7 -96.7(2)
C12 Pd1 C6 C7 -107.7(3)
S1 Pd1 C6 C7 71.5(2)
H6 C6 C7 H7 -86.78(11)
C5 C6 C7 H7 155.99(17)
C12 C6 C7 H7 40.3(3)
Pd1 C6 C7 H7 104.86(14)
H6 C6 C7 C11 146.1(2)
C5 C6 C7 C11 28.9(3)
C12 C6 C7 C11 -86.8(3)
Pd1 C6 C7 C11 -22.2(3)
H6 C6 C7 C8 41.8(3)
C5 C6 C7 C8 -75.4(3)
C12 C6 C7 C8 168.9(3)
Pd1 C6 C7 C8 -126.5(2)
H7 C7 C8 H8A -43.33(15)
C11 C7 C8 H8A 80.8(2)
C6 C7 C8 H8A -171.95(17)
H7 C7 C8 H8B 78.51(12)
C11 C7 C8 H8B -157.32(17)
C6 C7 C8 H8B -50.1(3)
H7 C7 C8 C9 -162.57(18)
C11 C7 C8 C9 -38.4(3)
C6 C7 C8 C9 68.8(3)
H8A C8 C9 H9B 3.32(15)
H8B C8 C9 H9B -118.35(8)
C7 C8 C9 H9B 122.51(19)
H8A C8 C9 H9A 124.59(7)
H8B C8 C9 H9A 2.91(14)
C7 C8 C9 H9A -116.2(2)
H8A C8 C9 C10 -115.3(2)
H8B C8 C9 C10 123.1(2)
C7 C8 C9 C10 3.9(3)
H5 C5 C10 H10 72.04(13)
C6 C5 C10 H10 -163.57(17)
Pd1 C5 C10 H10 -60.9(2)
H5 C5 C10 C11 -162.94(17)
C6 C5 C10 C11 -38.5(3)
Pd1 C5 C10 C11 64.1(3)
H5 C5 C10 C9 -57.1(3)
C6 C5 C10 C9 67.3(3)
Pd1 C5 C10 C9 169.9(2)
H9B C9 C10 H10 38.77(15)
H9A C9 C10 H10 -82.65(12)
C8 C9 C10 H10 157.59(18)
H9B C9 C10 C5 167.56(18)
H9A C9 C10 C5 46.1(3)
C8 C9 C10 C5 -73.6(3)
H9B C9 C10 C11 -86.3(2)
H9A C9 C10 C11 152.26(16)
C8 C9 C10 C11 32.5(3)
H10 C10 C11 H11A -63.44(13)
C5 C10 C11 H11A 171.73(16)
C9 C10 C11 H11A 61.9(2)
H10 C10 C11 H11B 62.29(13)
C5 C10 C11 H11B -62.5(2)
C9 C10 C11 H11B -172.39(16)
H10 C10 C11 C7 179.21(15)
C5 C10 C11 C7 54.4(3)
C9 C10 C11 C7 -55.5(3)
H7 C7 C11 H11A 64.74(14)
C6 C7 C11 H11A -168.21(17)
C8 C7 C11 H11A -59.4(2)
H7 C7 C11 H11B -60.71(13)
C6 C7 C11 H11B 66.3(2)
C8 C7 C11 H11B 175.17(17)
H7 C7 C11 C10 -178.27(15)
C6 C7 C11 C10 -51.2(3)
C8 C7 C11 C10 57.6(3)
H6 C6 C12 C13 -33.3(3)
C5 C6 C12 C13 86.1(3)
C7 C6 C12 C13 -160.2(3)
Pd1 C6 C12 C13 96.9(3)
H6 C6 C12 C17 132.9(2)
C5 C6 C12 C17 -107.8(3)
C7 C6 C12 C17 6.0(4)
Pd1 C6 C12 C17 -96.9(3)
H6 C6 C12 Pd1 -130.16(7)
C5 C6 C12 Pd1 -10.8(2)
C7 C6 C12 Pd1 102.9(2)
C5 Pd1 C12 C13 -109.4(2)
O1 Pd1 C12 C13 69.9(2)
S1 Pd1 C12 C13 -119.9(3)
C6 Pd1 C12 C13 -117.8(3)
C5 Pd1 C12 C17 131.1(2)
O1 Pd1 C12 C17 -49.6(2)
S1 Pd1 C12 C17 120.6(3)
C6 Pd1 C12 C17 122.7(3)
C5 Pd1 C12 C6 8.37(17)
O1 Pd1 C12 C6 -172.30(16)
S1 Pd1 C12 C6 -2.1(4)
C18 O4 C13 C14 -23.3(4)
C18 O4 C13 C12 151.1(3)
C17 C12 C13 O4 -175.0(3)
C6 C12 C13 O4 -8.1(4)
Pd1 C12 C13 O4 82.4(3)
C17 C12 C13 C14 -0.5(4)
C6 C12 C13 C14 166.4(3)
Pd1 C12 C13 C14 -103.1(3)
O4 C13 C14 H14 -6.1(4)
C12 C13 C14 H14 179.7(2)
O4 C13 C14 C15 174.8(3)
C12 C13 C14 C15 0.7(5)
C19 O5 C15 C14 4.1(5)
C19 O5 C15 C16 -174.2(3)
H14 C14 C15 O5 2.3(4)
C13 C14 C15 O5 -178.6(3)
H14 C14 C15 C16 -179.5(2)
C13 C14 C15 C16 -0.4(5)
C20 O6 C16 C17 -4.1(5)
C20 O6 C16 C15 176.1(3)
O5 C15 C16 O6 -1.8(5)
C14 C15 C16 O6 179.8(3)
O5 C15 C16 C17 178.4(3)
C14 C15 C16 C17 0.1(5)
O6 C16 C17 H17 -0.3(4)
C15 C16 C17 H17 179.5(2)
O6 C16 C17 C12 -179.7(3)
C15 C16 C17 C12 0.1(5)
C13 C12 C17 H17 -179.27(19)
C6 C12 C17 H17 14.5(3)
Pd1 C12 C17 H17 -76.65(16)
C13 C12 C17 C16 0.1(5)
C6 C12 C17 C16 -166.1(3)
Pd1 C12 C17 C16 102.7(3)
C13 O4 C18 H18B -167.3(2)
C13 O4 C18 H18C 72.9(3)
C13 O4 C18 H18A -47.1(3)
C15 O5 C19 H19B -178.5(2)
C15 O5 C19 H19A -58.8(3)
C15 O5 C19 H19C 61.4(3)
C16 O6 C20 H20A -61.0(3)
C16 O6 C20 H20C 58.9(3)
C16 O6 C20 H20B 179.0(2)
